data_4033435
loop_
_publ_author_name
'Uemura, Naohiro'
'Ishikawa, Hiroki'
'Tamura, Naoki'
'Yoshida, Yasushi'
'Mino, Takashi'
'Kasashima, Yoshio'
'Sakamoto, Masami'

_publ_section_title
;
 Stereoselective Photodimerization of 3-Arylindenones in Solution and in
 the Solid State.
;
_journal_issue 4
_journal_name_full 'The Journal of organic chemistry'
_journal_page_first 2256
_journal_page_last 2262
_journal_paper_doi 10.1021/acs.joc.7b03147
_journal_volume 83
_journal_year 2018
_chemical_formula_sum 'C30 H20 O2'
_chemical_formula_weight 412.46
_space_group_crystal_system triclinic
_space_group_IT_number 2
_space_group_name_Hall '-P 1'
_space_group_name_H-M_alt 'P -1'
_symmetry_space_group_name_Hall '-P 1'
_symmetry_space_group_name_H-M 'P -1'
_atom_sites_solution_hydrogens geom
_atom_sites_solution_primary direct
_atom_sites_solution_secondary difmap
_cell_angle_alpha 100.373(2)
_cell_angle_beta 92.080(2)
_cell_angle_gamma 92.163(2)
_cell_formula_units_Z 4
_cell_length_a 10.3936(12)
_cell_length_b 13.0178(16)
_cell_length_c 16.0441(19)
_cell_measurement_reflns_used 1666
_cell_measurement_temperature 173
_cell_measurement_theta_max 21.6667
_cell_measurement_theta_min 2.2250
_cell_volume 2131.7(4)
_computing_cell_refinement 'SAINT V8.34A (Bruker AXS Inc., 2013)'
_computing_data_collection 'APEX2 (Bruker AXS, 2006)'
_computing_data_reduction 'SAINT V8.34A (Bruker AXS Inc., 2013)'
_computing_molecular_graphics 'XSHEL (Bruker AXS,2002)'
_computing_publication_material 'XCIF (Bruker AXS, 2001)'
_computing_structure_refinement 'SHELXL-2013 (Sheldrick, 2013)'
_computing_structure_solution 'SHELXS-97 (Sheldrick, 1997)'
_diffrn_ambient_temperature 173
_diffrn_detector_area_resol_mean 8.3333
_diffrn_measured_fraction_theta_full 0.986
_diffrn_measured_fraction_theta_max 0.950
_diffrn_measurement_device_type 'Bruker APEXII CCD area detector'
_diffrn_measurement_method 'Phi and Omega scans'
_diffrn_radiation_monochromator graphite
_diffrn_radiation_type MoK\a
_diffrn_radiation_wavelength 0.71073
_diffrn_reflns_av_R_equivalents 0.0244
_diffrn_reflns_av_unetI/netI 0.0731
_diffrn_reflns_limit_h_max 13
_diffrn_reflns_limit_h_min -13
_diffrn_reflns_limit_k_max 16
_diffrn_reflns_limit_k_min -15
_diffrn_reflns_limit_l_max 14
_diffrn_reflns_limit_l_min -20
_diffrn_reflns_number 12469
_diffrn_reflns_theta_full 25.242
_diffrn_reflns_theta_max 27.581
_diffrn_reflns_theta_min 1.291
_diffrn_source 'fine-focus sealed tube'
_exptl_absorpt_coefficient_mu 0.079
_exptl_absorpt_correction_T_max 0.98
_exptl_absorpt_correction_T_min 0.92
_exptl_absorpt_correction_type empirical
_exptl_absorpt_process_details 'SADABS (Sheldrick 1996)'
_exptl_crystal_colour colourless
_exptl_crystal_density_diffrn 1.285
_exptl_crystal_density_method 'not measured'
_exptl_crystal_description prismatic
_exptl_crystal_F_000 864
_exptl_crystal_size_max 0.500
_exptl_crystal_size_mid 0.200
_exptl_crystal_size_min 0.200
_refine_diff_density_max 0.329
_refine_diff_density_min -0.205
_refine_ls_extinction_method none
_refine_ls_goodness_of_fit_ref 1.012
_refine_ls_hydrogen_treatment constr
_refine_ls_matrix_type full
_refine_ls_number_parameters 577
_refine_ls_number_reflns 9396
_refine_ls_number_restraints 0
_refine_ls_restrained_S_all 1.012
_refine_ls_R_factor_all 0.1078
_refine_ls_R_factor_gt 0.0585
_refine_ls_shift/su_max 0.000
_refine_ls_shift/su_mean 0.000
_refine_ls_structure_factor_coef Fsqd
_refine_ls_weighting_details 'w=1/[\s^2^(Fo^2^)+(0.0524P)^2^+0.4891P] where P=(Fo^2^+2Fc^2^)/3'
_refine_ls_weighting_scheme calc
_refine_ls_wR_factor_gt 0.1205
_refine_ls_wR_factor_ref 0.1508
_reflns_number_gt 5505
_reflns_number_total 9396
_reflns_threshold_expression 'I > 2\s(I)'
_cod_data_source_file jo7b03147_si_014.cif
_cod_data_source_block I
_cod_depositor_comments 'Adding full bibliography for 4033434--4033446.cif.'
_cod_database_code 4033435

loop_
_space_group_symop_operation_xyz
'x, y, z'
'-x, -y, -z'

loop_
_atom_site_type_symbol
_atom_site_label
_atom_site_fract_x
_atom_site_fract_y
_atom_site_fract_z
_atom_site_U_iso_or_equiv
_atom_site_adp_type
_atom_site_calc_flag
_atom_site_refinement_flags_adp
_atom_site_refinement_flags_posn
_atom_site_occupancy
C C1 0.6669(3) 0.11125(19) 0.64552(16) 0.0404(6) Uani d . . 1
C C2 0.8047(2) 0.09247(18) 0.63389(15) 0.0364(6) Uani d . . 1
C C3 0.8822(3) 0.0270(2) 0.67077(17) 0.0497(7) Uani d . . 1
H H3 0.8476 -0.0145 0.7083 0.06 Uiso calc U R 1
C C4 1.0101(3) 0.0234(2) 0.65187(18) 0.0558(8) Uani d . . 1
H H4 1.0647 -0.0206 0.6769 0.067 Uiso calc U R 1
C C5 1.0599(3) 0.0834(2) 0.59672(17) 0.0478(7) Uani d . . 1
H H5 1.1485 0.0801 0.5845 0.057 Uiso calc U R 1
C C6 0.9830(2) 0.14810(19) 0.55907(15) 0.0374(6) Uani d . . 1
H H6 1.0179 0.1887 0.521 0.045 Uiso calc U R 1
C C7 0.8539(2) 0.15247(17) 0.57803(14) 0.0298(5) Uani d . . 1
C C8 0.7511(2) 0.21580(17) 0.54382(14) 0.0292(5) Uani d . . 1
C C9 0.7536(2) 0.33517(17) 0.58614(14) 0.0304(5) Uani d . . 1
H H9 0.7281 0.3824 0.5462 0.036 Uiso calc U R 1
C C10 0.8721(2) 0.37487(18) 0.64265(16) 0.0349(6) Uani d . . 1
C C11 0.8400(2) 0.36713(18) 0.73020(15) 0.0336(6) Uani d . . 1
C C12 0.9174(3) 0.3929(2) 0.80376(17) 0.0480(7) Uani d . . 1
H H12 1.0028 0.4208 0.8021 0.058 Uiso calc U R 1
C C13 0.8680(3) 0.3773(2) 0.87929(18) 0.0518(8) Uani d . . 1
H H13 0.9192 0.3955 0.9305 0.062 Uiso calc U R 1
C C14 0.7441(3) 0.3350(2) 0.88079(16) 0.0487(7) Uani d . . 1
H H14 0.7123 0.3228 0.9331 0.058 Uiso calc U R 1
C C15 0.6654(3) 0.3102(2) 0.80786(16) 0.0418(6) Uani d . . 1
H H15 0.5802 0.2819 0.8098 0.05 Uiso calc U R 1
C C16 0.7140(2) 0.32741(18) 0.73185(15) 0.0319(5) Uani d . . 1
C C17 0.6454(2) 0.31154(18) 0.64496(14) 0.0316(5) Uani d . . 1
C C18 0.6327(2) 0.19426(18) 0.59527(15) 0.0346(6) Uani d . . 1
H H18 0.551 0.1774 0.5597 0.041 Uiso calc U R 1
C C19 0.7394(2) 0.19352(18) 0.44817(14) 0.0306(5) Uani d . . 1
C C20 0.8098(2) 0.2531(2) 0.40132(15) 0.0387(6) Uani d . . 1
H H20 0.8633 0.3105 0.4298 0.046 Uiso calc U R 1
C C21 0.8037(3) 0.2307(2) 0.31377(16) 0.0471(7) Uani d . . 1
H H21 0.8527 0.2724 0.2825 0.056 Uiso calc U R 1
C C22 0.7265(3) 0.1477(2) 0.27166(17) 0.0476(7) Uani d . . 1
H H22 0.7226 0.1318 0.2114 0.057 Uiso calc U R 1
C C23 0.6555(3) 0.0882(2) 0.31690(17) 0.0480(7) Uani d . . 1
H H23 0.6014 0.0315 0.2879 0.058 Uiso calc U R 1
C C24 0.6618(2) 0.11014(19) 0.40478(16) 0.0400(6) Uani d . . 1
H H24 0.6127 0.0679 0.4356 0.048 Uiso calc U R 1
C C25 0.5229(2) 0.3715(2) 0.64856(14) 0.0355(6) Uani d . . 1
C C26 0.5243(2) 0.4748(2) 0.63781(17) 0.0472(7) Uani d . . 1
H H26 0.6019 0.5076 0.624 0.057 Uiso calc U R 1
C C27 0.4129(3) 0.5307(2) 0.64704(19) 0.0584(8) Uani d . . 1
H H27 0.4144 0.6014 0.6395 0.07 Uiso calc U R 1
C C28 0.3003(3) 0.4835(3) 0.66707(18) 0.0588(9) Uani d . . 1
H H28 0.2242 0.5219 0.6734 0.071 Uiso calc U R 1
C C29 0.2974(3) 0.3811(3) 0.67802(17) 0.0563(8) Uani d . . 1
H H29 0.2195 0.349 0.692 0.068 Uiso calc U R 1
C C30 0.4084(2) 0.3244(2) 0.66862(16) 0.0444(7) Uani d . . 1
H H30 0.4061 0.2535 0.6759 0.053 Uiso calc U R 1
C C31 0.8223(2) 0.67533(18) 0.92978(16) 0.0346(6) Uani d . . 1
C C32 0.7650(2) 0.73285(18) 1.00647(15) 0.0317(5) Uani d . . 1
C C33 0.8219(2) 0.76207(19) 1.08775(16) 0.0386(6) Uani d . . 1
H H33 0.9075 0.7445 1.1 0.046 Uiso calc U R 1
C C34 0.7493(3) 0.8178(2) 1.15040(17) 0.0456(7) Uani d . . 1
H H34 0.7849 0.8382 1.2066 0.055 Uiso calc U R 1
C C35 0.6260(3) 0.84339(19) 1.13084(16) 0.0433(6) Uani d . . 1
H H35 0.5784 0.8828 1.174 0.052 Uiso calc U R 1
C C36 0.5688(2) 0.81359(18) 1.05028(15) 0.0361(6) Uani d . . 1
H H36 0.4833 0.8318 1.0384 0.043 Uiso calc U R 1
C C37 0.6389(2) 0.75677(17) 0.98743(14) 0.0282(5) Uani d . . 1
C C38 0.5953(2) 0.70968(17) 0.89589(14) 0.0271(5) Uani d . . 1
C C39 0.5905(2) 0.78779(17) 0.83159(15) 0.0311(5) Uani d . . 1
H H39 0.523 0.7676 0.7849 0.037 Uiso calc U R 1
C C40 0.5947(2) 0.90266(18) 0.87048(15) 0.0346(6) Uani d . . 1
C C41 0.7320(2) 0.93806(18) 0.87844(15) 0.0362(6) Uani d . . 1
C C42 0.7860(3) 1.0358(2) 0.91321(19) 0.0539(8) Uani d . . 1
H H42 0.733 1.0911 0.9358 0.065 Uiso calc U R 1
C C43 0.9172(3) 1.0518(2) 0.9146(2) 0.0607(8) Uani d . . 1
H H43 0.9553 1.1186 0.9384 0.073 Uiso calc U R 1
C C44 0.9943(3) 0.9723(2) 0.88184(18) 0.0533(8) Uani d . . 1
H H44 1.0851 0.9849 0.8839 0.064 Uiso calc U R 1
C C45 0.9420(2) 0.8733(2) 0.84568(16) 0.0418(6) Uani d . . 1
H H45 0.9957 0.8186 0.8229 0.05 Uiso calc U R 1
C C46 0.8089(2) 0.85712(19) 0.84396(15) 0.0349(6) Uani d . . 1
C C47 0.7277(2) 0.75855(18) 0.80473(14) 0.0310(5) Uani d . . 1
C C48 0.7227(2) 0.66732(17) 0.85865(15) 0.0304(5) Uani d . . 1
H H48 0.712 0.5959 0.8231 0.036 Uiso calc U R 1
C C49 0.4762(2) 0.63934(17) 0.89283(13) 0.0274(5) Uani d . . 1
C C50 0.4838(2) 0.53467(18) 0.89709(15) 0.0352(6) Uani d . . 1
H H50 0.5659 0.5052 0.8986 0.042 Uiso calc U R 1
C C51 0.3735(2) 0.4721(2) 0.89916(15) 0.0411(6) Uani d . . 1
H H51 0.3801 0.4001 0.9017 0.049 Uiso calc U R 1
C C52 0.2552(2) 0.5144(2) 0.89761(15) 0.0449(7) Uani d . . 1
H H52 0.1797 0.4717 0.8999 0.054 Uiso calc U R 1
C C53 0.2444(2) 0.6187(2) 0.89279(15) 0.0431(7) Uani d . . 1
H H53 0.1619 0.6474 0.8913 0.052 Uiso calc U R 1
C C54 0.3549(2) 0.6812(2) 0.89010(14) 0.0354(6) Uani d . . 1
H H54 0.3479 0.7528 0.8864 0.043 Uiso calc U R 1
C C55 0.7518(2) 0.72599(19) 0.71168(15) 0.0359(6) Uani d . . 1
C C56 0.6850(3) 0.7706(2) 0.65151(17) 0.0541(8) Uani d . . 1
H H56 0.6223 0.8205 0.6689 0.065 Uiso calc U R 1
C C57 0.7094(3) 0.7428(3) 0.56679(19) 0.0673(9) Uani d . . 1
H H57 0.6627 0.7732 0.5261 0.081 Uiso calc U R 1
C C58 0.8002(3) 0.6717(3) 0.54037(19) 0.0636(9) Uani d . . 1
H H58 0.8168 0.6534 0.4818 0.076 Uiso calc U R 1
C C59 0.8667(3) 0.6273(2) 0.59880(19) 0.0546(8) Uani d . . 1
H H59 0.93 0.5781 0.581 0.066 Uiso calc U R 1
C C60 0.8417(2) 0.65401(19) 0.68386(16) 0.0414(6) Uani d . . 1
H H60 0.8876 0.6221 0.7239 0.05 Uiso calc U R 1
O O1 0.59425(19) 0.07035(15) 0.68911(13) 0.0616(6) Uani d . . 1
O O2 0.97464(16) 0.40411(14) 0.61913(12) 0.0490(5) Uani d . . 1
O O3 0.93105(16) 0.64396(15) 0.92461(12) 0.0519(5) Uani d . . 1
O O4 0.50265(17) 0.95329(13) 0.89209(12) 0.0500(5) Uani d . . 1

loop_
_atom_site_aniso_label
_atom_site_aniso_U_11
_atom_site_aniso_U_22
_atom_site_aniso_U_33
_atom_site_aniso_U_12
_atom_site_aniso_U_13
_atom_site_aniso_U_23
C1 0.0464(15) 0.0363(14) 0.0367(15) -0.0085(12) 0.0073(12) 0.0027(11)
C2 0.0430(15) 0.0320(14) 0.0341(14) -0.0001(11) 0.0036(11) 0.0053(11)
C3 0.0632(19) 0.0424(16) 0.0483(17) 0.0068(14) 0.0063(14) 0.0194(13)
C4 0.065(2) 0.0504(18) 0.0553(19) 0.0196(15) -0.0064(16) 0.0165(14)
C5 0.0437(16) 0.0469(17) 0.0528(18) 0.0151(13) 0.0021(13) 0.0069(13)
C6 0.0373(14) 0.0354(14) 0.0399(15) 0.0066(11) 0.0045(11) 0.0062(11)
C7 0.0323(13) 0.0277(12) 0.0281(13) 0.0030(10) 0.0001(10) 0.0017(10)
C8 0.0272(12) 0.0289(12) 0.0302(13) 0.0014(10) 0.0018(10) 0.0015(10)
C9 0.0281(12) 0.0335(13) 0.0295(13) 0.0036(10) 0.0022(10) 0.0051(10)
C10 0.0268(12) 0.0272(13) 0.0475(15) 0.0013(10) 0.0026(11) -0.0015(11)
C11 0.0288(12) 0.0339(13) 0.0357(14) 0.0075(10) -0.0032(11) -0.0002(11)
C12 0.0375(15) 0.0507(17) 0.0498(18) 0.0059(12) -0.0101(13) -0.0052(13)
C13 0.0513(18) 0.0591(19) 0.0392(17) 0.0152(15) -0.0147(14) -0.0059(13)
C14 0.0613(19) 0.0543(18) 0.0309(15) 0.0161(14) -0.0011(13) 0.0061(12)
C15 0.0424(15) 0.0456(16) 0.0369(15) 0.0050(12) 0.0022(12) 0.0052(12)
C16 0.0301(13) 0.0323(13) 0.0322(13) 0.0070(10) 0.0008(10) 0.0013(10)
C17 0.0245(12) 0.0369(14) 0.0320(13) 0.0049(10) 0.0010(10) 0.0013(10)
C18 0.0279(12) 0.0390(14) 0.0337(14) -0.0026(10) 0.0014(10) -0.0009(11)
C19 0.0269(12) 0.0362(13) 0.0284(13) 0.0076(10) 0.0015(10) 0.0041(10)
C20 0.0400(14) 0.0427(15) 0.0329(14) 0.0034(12) 0.0022(11) 0.0047(11)
C21 0.0599(18) 0.0518(17) 0.0334(15) 0.0135(14) 0.0102(13) 0.0144(13)
C22 0.0516(17) 0.0587(19) 0.0317(15) 0.0181(14) -0.0019(13) 0.0036(13)
C23 0.0441(16) 0.0538(18) 0.0392(16) 0.0008(13) -0.0030(13) -0.0084(13)
C24 0.0373(14) 0.0419(15) 0.0380(15) -0.0033(12) 0.0031(12) 0.0001(12)
C25 0.0265(12) 0.0486(16) 0.0284(13) 0.0044(11) -0.0013(10) -0.0014(11)
C26 0.0342(14) 0.0461(17) 0.0576(18) 0.0074(12) -0.0027(13) -0.0010(13)
C27 0.0439(17) 0.0543(19) 0.072(2) 0.0171(14) -0.0057(15) -0.0021(15)
C28 0.0424(17) 0.075(2) 0.0531(19) 0.0268(16) -0.0047(14) -0.0079(16)
C29 0.0284(14) 0.092(3) 0.0458(18) 0.0098(15) 0.0032(12) 0.0034(16)
C30 0.0327(14) 0.0609(18) 0.0385(15) 0.0064(13) 0.0028(12) 0.0048(13)
C31 0.0245(12) 0.0342(13) 0.0482(16) 0.0010(10) 0.0049(11) 0.0155(11)
C32 0.0259(12) 0.0318(13) 0.0390(14) -0.0052(10) -0.0003(10) 0.0118(10)
C33 0.0321(13) 0.0383(14) 0.0469(16) -0.0105(11) -0.0075(12) 0.0159(12)
C34 0.0540(17) 0.0386(15) 0.0425(16) -0.0100(13) -0.0104(14) 0.0083(12)
C35 0.0548(17) 0.0329(14) 0.0390(15) 0.0030(12) -0.0014(13) -0.0016(11)
C36 0.0373(14) 0.0310(13) 0.0392(15) 0.0029(11) 0.0005(11) 0.0041(11)
C37 0.0267(12) 0.0239(12) 0.0341(13) -0.0021(9) 0.0009(10) 0.0062(9)
C38 0.0221(11) 0.0254(12) 0.0343(13) 0.0019(9) 0.0028(10) 0.0067(9)
C39 0.0274(12) 0.0322(13) 0.0348(13) 0.0024(10) 0.0005(10) 0.0089(10)
C40 0.0376(14) 0.0314(13) 0.0371(14) 0.0055(11) 0.0008(11) 0.0115(11)
C41 0.0424(15) 0.0308(13) 0.0367(14) -0.0038(11) 0.0020(11) 0.0103(11)
C42 0.0590(19) 0.0345(16) 0.068(2) -0.0049(13) 0.0073(16) 0.0098(13)
C43 0.062(2) 0.0442(18) 0.072(2) -0.0227(15) 0.0018(17) 0.0060(15)
C44 0.0466(17) 0.060(2) 0.0533(18) -0.0220(15) -0.0012(14) 0.0163(15)
C45 0.0337(14) 0.0510(17) 0.0428(16) -0.0060(12) 0.0036(12) 0.0155(12)
C46 0.0364(14) 0.0363(14) 0.0350(14) -0.0044(11) 0.0035(11) 0.0149(11)
C47 0.0291(12) 0.0326(13) 0.0325(13) -0.0003(10) 0.0034(10) 0.0092(10)
C48 0.0257(12) 0.0274(12) 0.0393(14) 0.0010(9) 0.0052(10) 0.0086(10)
C49 0.0231(11) 0.0330(13) 0.0255(12) -0.0033(9) -0.0004(9) 0.0049(9)
C50 0.0307(13) 0.0340(14) 0.0400(14) -0.0011(10) 0.0014(11) 0.0045(11)
C51 0.0418(15) 0.0395(15) 0.0404(15) -0.0129(12) -0.0010(12) 0.0069(11)
C52 0.0335(14) 0.0632(19) 0.0357(15) -0.0207(13) -0.0024(11) 0.0082(13)
C53 0.0189(12) 0.075(2) 0.0356(15) 0.0000(12) -0.0022(11) 0.0122(13)
C54 0.0262(12) 0.0446(15) 0.0378(14) 0.0039(11) 0.0025(11) 0.0130(11)
C55 0.0318(13) 0.0408(15) 0.0349(14) -0.0068(11) 0.0033(11) 0.0076(11)
C56 0.0529(18) 0.072(2) 0.0407(17) 0.0100(15) 0.0045(14) 0.0172(15)
C57 0.062(2) 0.100(3) 0.0415(18) 0.0004(19) -0.0002(16) 0.0178(17)
C58 0.073(2) 0.078(2) 0.0355(17) -0.0215(18) 0.0103(16) 0.0028(16)
C59 0.0588(19) 0.0497(18) 0.0526(19) -0.0104(14) 0.0233(15) 0.0006(14)
C60 0.0421(15) 0.0404(15) 0.0407(15) -0.0052(12) 0.0126(12) 0.0041(12)
O1 0.0642(13) 0.0562(13) 0.0682(14) -0.0101(10) 0.0272(11) 0.0198(10)
O2 0.0325(10) 0.0505(11) 0.0597(13) -0.0076(8) 0.0084(9) -0.0009(9)
O3 0.0250(9) 0.0702(13) 0.0648(13) 0.0120(9) 0.0057(9) 0.0209(10)
O4 0.0479(11) 0.0361(10) 0.0674(13) 0.0138(9) 0.0068(10) 0.0101(9)

loop_
_atom_type_symbol
_atom_type_description
_atom_type_scat_dispersion_real
_atom_type_scat_dispersion_imag
_atom_type_scat_source
C C 0.0033 0.0016 'International Tables Vol C Tables 4.2.6.8 and 6.1.1.4'
H H 0.0000 0.0000 'International Tables Vol C Tables 4.2.6.8 and 6.1.1.4'
O O 0.0106 0.0060 'International Tables Vol C Tables 4.2.6.8 and 6.1.1.4'

loop_
_geom_angle_atom_site_label_1
_geom_angle_atom_site_label_2
_geom_angle_atom_site_label_3
_geom_angle
O1 C1 C2 127.3(3)
O1 C1 C18 125.8(2)
C2 C1 C18 106.9(2)
C3 C2 C7 121.2(2)
C3 C2 C1 128.6(2)
C7 C2 C1 110.2(2)
C4 C3 C2 118.6(3)
C4 C3 H3 120.7
C2 C3 H3 120.7
C3 C4 C5 120.5(3)
C3 C4 H4 119.8
C5 C4 H4 119.8
C4 C5 C6 121.2(3)
C4 C5 H5 119.4
C6 C5 H5 119.4
C5 C6 C7 118.6(2)
C5 C6 H6 120.7
C7 C6 H6 120.7
C6 C7 C2 119.8(2)
C6 C7 C8 128.2(2)
C2 C7 C8 112.0(2)
C19 C8 C7 112.09(17)
C19 C8 C18 119.42(19)
C7 C8 C18 102.62(19)
C19 C8 C9 115.33(19)
C7 C8 C9 115.22(18)
C18 C8 C9 90.05(16)
C10 C9 C17 107.15(19)
C10 C9 C8 115.44(18)
C17 C9 C8 90.00(17)
C10 C9 H9 113.9
C17 C9 H9 113.9
C8 C9 H9 113.9
O2 C10 C11 127.0(2)
O2 C10 C9 126.0(2)
C11 C10 C9 107.0(2)
C12 C11 C16 121.2(2)
C12 C11 C10 128.5(2)
C16 C11 C10 110.3(2)
C13 C12 C11 118.8(3)
C13 C12 H12 120.6
C11 C12 H12 120.6
C12 C13 C14 120.2(3)
C12 C13 H13 119.9
C14 C13 H13 119.9
C13 C14 C15 121.5(3)
C13 C14 H14 119.2
C15 C14 H14 119.2
C14 C15 C16 118.5(3)
C14 C15 H15 120.8
C16 C15 H15 120.8
C15 C16 C11 119.8(2)
C15 C16 C17 128.4(2)
C11 C16 C17 111.8(2)
C25 C17 C16 110.66(18)
C25 C17 C9 120.2(2)
C16 C17 C9 103.29(18)
C25 C17 C18 115.80(19)
C16 C17 C18 115.50(19)
C9 C17 C18 89.69(16)
C1 C18 C8 107.73(19)
C1 C18 C17 116.2(2)
C8 C18 C17 89.65(17)
C1 C18 H18 113.6
C8 C18 H18 113.6
C17 C18 H18 113.6
C20 C19 C24 118.2(2)
C20 C19 C8 120.7(2)
C24 C19 C8 121.1(2)
C21 C20 C19 121.1(2)
C21 C20 H20 119.5
C19 C20 H20 119.5
C22 C21 C20 120.0(3)
C22 C21 H21 120.0
C20 C21 H21 120.0
C23 C22 C21 119.7(3)
C23 C22 H22 120.1
C21 C22 H22 120.1
C22 C23 C24 120.4(2)
C22 C23 H23 119.8
C24 C23 H23 119.8
C23 C24 C19 120.5(2)
C23 C24 H24 119.8
C19 C24 H24 119.8
C26 C25 C30 119.2(2)
C26 C25 C17 121.2(2)
C30 C25 C17 119.5(2)
C25 C26 C27 120.4(3)
C25 C26 H26 119.8
C27 C26 H26 119.8
C28 C27 C26 120.0(3)
C28 C27 H27 120.0
C26 C27 H27 120.0
C29 C28 C27 120.3(3)
C29 C28 H28 119.8
C27 C28 H28 119.8
C28 C29 C30 120.1(3)
C28 C29 H29 119.9
C30 C29 H29 119.9
C29 C30 C25 120.0(3)
C29 C30 H30 120.0
C25 C30 H30 120.0
O3 C31 C32 126.6(2)
O3 C31 C48 126.5(2)
C32 C31 C48 106.82(19)
C33 C32 C37 121.9(2)
C33 C32 C31 128.1(2)
C37 C32 C31 110.0(2)
C34 C33 C32 118.0(2)
C34 C33 H33 121.0
C32 C33 H33 121.0
C35 C34 C33 120.0(2)
C35 C34 H34 120.0
C33 C34 H34 120.0
C34 C35 C36 122.2(2)
C34 C35 H35 118.9
C36 C35 H35 118.9
C37 C36 C35 118.7(2)
C37 C36 H36 120.7
C35 C36 H36 120.7
C36 C37 C32 119.3(2)
C36 C37 C38 128.6(2)
C32 C37 C38 112.00(19)
C49 C38 C37 111.24(18)
C49 C38 C48 121.27(18)
C37 C38 C48 101.81(17)
C49 C38 C39 114.43(18)
C37 C38 C39 116.24(18)
C48 C38 C39 90.15(16)
C40 C39 C47 108.17(19)
C40 C39 C38 115.98(19)
C47 C39 C38 89.81(16)
C40 C39 H39 113.5
C47 C39 H39 113.5
C38 C39 H39 113.5
O4 C40 C41 127.8(2)
O4 C40 C39 125.8(2)
C41 C40 C39 106.43(19)
C42 C41 C46 120.8(2)
C42 C41 C40 128.6(2)
C46 C41 C40 110.6(2)
C43 C42 C41 119.0(3)
C43 C42 H42 120.5
C41 C42 H42 120.5
C42 C43 C44 120.7(3)
C42 C43 H43 119.6
C44 C43 H43 119.6
C43 C44 C45 121.4(3)
C43 C44 H44 119.3
C45 C44 H44 119.3
C46 C45 C44 118.0(3)
C46 C45 H45 121.0
C44 C45 H45 121.0
C45 C46 C41 120.1(2)
C45 C46 C47 128.3(2)
C41 C46 C47 111.6(2)
C55 C47 C46 111.26(19)
C55 C47 C39 119.08(19)
C46 C47 C39 102.45(18)
C55 C47 C48 116.06(19)
C46 C47 C48 116.16(19)
C39 C47 C48 89.74(16)
C31 C48 C38 108.53(19)
C31 C48 C47 116.21(18)
C38 C48 C47 89.02(16)
C31 C48 H48 113.5
C38 C48 H48 113.5
C47 C48 H48 113.5
C50 C49 C54 118.7(2)
C50 C49 C38 121.5(2)
C54 C49 C38 119.6(2)
C49 C50 C51 121.0(2)
C49 C50 H50 119.5
C51 C50 H50 119.5
C52 C51 C50 119.7(2)
C52 C51 H51 120.1
C50 C51 H51 120.1
C51 C52 C53 120.6(2)
C51 C52 H52 119.7
C53 C52 H52 119.7
C52 C53 C54 119.6(2)
C52 C53 H53 120.2
C54 C53 H53 120.2
C53 C54 C49 120.3(2)
C53 C54 H54 119.9
C49 C54 H54 119.9
C60 C55 C56 118.1(2)
C60 C55 C47 121.6(2)
C56 C55 C47 120.2(2)
C57 C56 C55 120.2(3)
C57 C56 H56 119.9
C55 C56 H56 119.9
C58 C57 C56 120.9(3)
C58 C57 H57 119.6
C56 C57 H57 119.6
C59 C58 C57 119.6(3)
C59 C58 H58 120.2
C57 C58 H58 120.2
C58 C59 C60 119.9(3)
C58 C59 H59 120.1
C60 C59 H59 120.1
C55 C60 C59 121.4(3)
C55 C60 H60 119.3
C59 C60 H60 119.3

loop_
_geom_bond_atom_site_label_1
_geom_bond_atom_site_label_2
_geom_bond_distance
C1 O1 1.218(3)
C1 C2 1.475(3)
C1 C18 1.505(3)
C2 C3 1.387(3)
C2 C7 1.389(3)
C3 C4 1.375(4)
C3 H3 0.95
C4 C5 1.383(4)
C4 H4 0.95
C5 C6 1.383(3)
C5 H5 0.95
C6 C7 1.388(3)
C6 H6 0.95
C7 C8 1.520(3)
C8 C19 1.509(3)
C8 C18 1.551(3)
C8 C9 1.579(3)
C9 C10 1.519(3)
C9 C17 1.551(3)
C9 H9 1.0
C10 O2 1.214(3)
C10 C11 1.475(3)
C11 C12 1.385(3)
C11 C16 1.393(3)
C12 C13 1.378(4)
C12 H12 0.95
C13 C14 1.384(4)
C13 H13 0.95
C14 C15 1.385(3)
C14 H14 0.95
C15 C16 1.388(3)
C15 H15 0.95
C16 C17 1.519(3)
C17 C25 1.516(3)
C17 C18 1.588(3)
C18 H18 1.0
C19 C20 1.382(3)
C19 C24 1.391(3)
C20 C21 1.381(3)
C20 H20 0.95
C21 C22 1.379(4)
C21 H21 0.95
C22 C23 1.367(4)
C22 H22 0.95
C23 C24 1.386(3)
C23 H23 0.95
C24 H24 0.95
C25 C26 1.386(4)
C25 C30 1.392(3)
C26 C27 1.389(3)
C26 H26 0.95
C27 C28 1.376(4)
C27 H27 0.95
C28 C29 1.375(4)
C28 H28 0.95
C29 C30 1.392(4)
C29 H29 0.95
C30 H30 0.95
C31 O3 1.217(3)
C31 C32 1.478(3)
C31 C48 1.499(3)
C32 C33 1.394(3)
C32 C37 1.395(3)
C33 C34 1.393(4)
C33 H33 0.95
C34 C35 1.375(4)
C34 H34 0.95
C35 C36 1.386(3)
C35 H35 0.95
C36 C37 1.385(3)
C36 H36 0.95
C37 C38 1.531(3)
C38 C49 1.506(3)
C38 C48 1.552(3)
C38 C39 1.574(3)
C39 C40 1.511(3)
C39 C47 1.546(3)
C39 H39 1.0
C40 O4 1.208(3)
C40 C41 1.477(3)
C41 C42 1.384(3)
C41 C46 1.394(3)
C42 C43 1.370(4)
C42 H42 0.95
C43 C44 1.374(4)
C43 H43 0.95
C44 C45 1.395(4)
C44 H44 0.95
C45 C46 1.390(3)
C45 H45 0.95
C46 C47 1.531(3)
C47 C55 1.509(3)
C47 C48 1.591(3)
C48 H48 1.0
C49 C50 1.382(3)
C49 C54 1.394(3)
C50 C51 1.386(3)
C50 H50 0.95
C51 C52 1.368(4)
C51 H51 0.95
C52 C53 1.382(4)
C52 H52 0.95
C53 C54 1.390(3)
C53 H53 0.95
C54 H54 0.95
C55 C60 1.377(3)
C55 C56 1.392(4)
C56 C57 1.378(4)
C56 H56 0.95
C57 C58 1.372(4)
C57 H57 0.95
C58 C59 1.367(4)
C58 H58 0.95
C59 C60 1.383(3)
C59 H59 0.95
C60 H60 0.95

loop_
_geom_torsion_atom_site_label_1
_geom_torsion_atom_site_label_2
_geom_torsion_atom_site_label_3
_geom_torsion_atom_site_label_4
_geom_torsion
O1 C1 C2 C3 -1.6(4)
C18 C1 C2 C3 176.5(2)
O1 C1 C2 C7 178.8(2)
C18 C1 C2 C7 -3.1(3)
C7 C2 C3 C4 0.9(4)
C1 C2 C3 C4 -178.6(2)
C2 C3 C4 C5 -0.5(4)
C3 C4 C5 C6 -0.1(4)
C4 C5 C6 C7 0.4(4)
C5 C6 C7 C2 0.0(3)
C5 C6 C7 C8 -179.0(2)
C3 C2 C7 C6 -0.6(4)
C1 C2 C7 C6 178.9(2)
C3 C2 C7 C8 178.5(2)
C1 C2 C7 C8 -1.9(3)
C6 C7 C8 C19 55.5(3)
C2 C7 C8 C19 -123.5(2)
C6 C7 C8 C18 -175.1(2)
C2 C7 C8 C18 5.9(2)
C6 C7 C8 C9 -79.0(3)
C2 C7 C8 C9 102.0(2)
C19 C8 C9 C10 -122.0(2)
C7 C8 C9 C10 11.1(3)
C18 C8 C9 C10 115.1(2)
C19 C8 C9 C17 128.95(19)
C7 C8 C9 C17 -98.0(2)
C18 C8 C9 C17 6.01(17)
C17 C9 C10 O2 -177.7(2)
C8 C9 C10 O2 83.9(3)
C17 C9 C10 C11 4.4(2)
C8 C9 C10 C11 -94.0(2)
O2 C10 C11 C12 1.4(4)
C9 C10 C11 C12 179.2(2)
O2 C10 C11 C16 -178.2(2)
C9 C10 C11 C16 -0.4(3)
C16 C11 C12 C13 0.8(4)
C10 C11 C12 C13 -178.7(2)
C11 C12 C13 C14 1.0(4)
C12 C13 C14 C15 -1.8(4)
C13 C14 C15 C16 0.7(4)
C14 C15 C16 C11 1.1(3)
C14 C15 C16 C17 -176.8(2)
C12 C11 C16 C15 -1.9(4)
C10 C11 C16 C15 177.7(2)
C12 C11 C16 C17 176.4(2)
C10 C11 C16 C17 -4.0(3)
C15 C16 C17 C25 54.8(3)
C11 C16 C17 C25 -123.4(2)
C15 C16 C17 C9 -175.4(2)
C11 C16 C17 C9 6.5(2)
C15 C16 C17 C18 -79.3(3)
C11 C16 C17 C18 102.6(2)
C10 C9 C17 C25 117.4(2)
C8 C9 C17 C25 -125.9(2)
C10 C9 C17 C16 -6.4(2)
C8 C9 C17 C16 110.31(18)
C10 C9 C17 C18 -122.58(18)
C8 C9 C17 C18 -5.87(17)
O1 C1 C18 C8 -175.2(2)
C2 C1 C18 C8 6.7(2)
O1 C1 C18 C17 86.2(3)
C2 C1 C18 C17 -91.9(2)
C19 C8 C18 C1 117.2(2)
C7 C8 C18 C1 -7.5(2)
C9 C8 C18 C1 -123.36(19)
C19 C8 C18 C17 -125.3(2)
C7 C8 C18 C17 110.03(18)
C9 C8 C18 C17 -5.87(17)
C25 C17 C18 C1 -120.6(2)
C16 C17 C18 C1 11.0(3)
C9 C17 C18 C1 115.6(2)
C25 C17 C18 C8 129.7(2)
C16 C17 C18 C8 -98.6(2)
C9 C17 C18 C8 5.97(17)
C7 C8 C19 C20 -91.7(3)
C18 C8 C19 C20 148.3(2)
C9 C8 C19 C20 42.8(3)
C7 C8 C19 C24 85.7(3)
C18 C8 C19 C24 -34.3(3)
C9 C8 C19 C24 -139.8(2)
C24 C19 C20 C21 -0.1(3)
C8 C19 C20 C21 177.3(2)
C19 C20 C21 C22 0.0(4)
C20 C21 C22 C23 0.4(4)
C21 C22 C23 C24 -0.7(4)
C22 C23 C24 C19 0.6(4)
C20 C19 C24 C23 -0.2(3)
C8 C19 C24 C23 -177.7(2)
C16 C17 C25 C26 87.7(3)
C9 C17 C25 C26 -32.6(3)
C18 C17 C25 C26 -138.4(2)
C16 C17 C25 C30 -88.0(3)
C9 C17 C25 C30 151.8(2)
C18 C17 C25 C30 45.9(3)
C30 C25 C26 C27 0.1(4)
C17 C25 C26 C27 -175.6(2)
C25 C26 C27 C28 0.1(4)
C26 C27 C28 C29 0.0(4)
C27 C28 C29 C30 -0.2(4)
C28 C29 C30 C25 0.4(4)
C26 C25 C30 C29 -0.3(4)
C17 C25 C30 C29 175.4(2)
O3 C31 C32 C33 -0.6(4)
C48 C31 C32 C33 -178.1(2)
O3 C31 C32 C37 179.3(2)
C48 C31 C32 C37 1.8(3)
C37 C32 C33 C34 -0.8(3)
C31 C32 C33 C34 179.0(2)
C32 C33 C34 C35 -0.7(4)
C33 C34 C35 C36 1.4(4)
C34 C35 C36 C37 -0.4(4)
C35 C36 C37 C32 -1.1(3)
C35 C36 C37 C38 176.1(2)
C33 C32 C37 C36 1.8(3)
C31 C32 C37 C36 -178.1(2)
C33 C32 C37 C38 -175.9(2)
C31 C32 C37 C38 4.3(3)
C36 C37 C38 C49 -54.9(3)
C32 C37 C38 C49 122.4(2)
C36 C37 C38 C48 174.5(2)
C32 C37 C38 C48 -8.1(2)
C36 C37 C38 C39 78.4(3)
C32 C37 C38 C39 -104.2(2)
C49 C38 C39 C40 116.3(2)
C37 C38 C39 C40 -15.6(3)
C48 C38 C39 C40 -118.8(2)
C49 C38 C39 C47 -133.48(19)
C37 C38 C39 C47 94.6(2)
C48 C38 C39 C47 -8.64(17)
C47 C39 C40 O4 173.7(2)
C38 C39 C40 O4 -87.3(3)
C47 C39 C40 C41 -7.8(2)
C38 C39 C40 C41 91.1(2)
O4 C40 C41 C42 1.0(4)
C39 C40 C41 C42 -177.4(3)
O4 C40 C41 C46 -178.4(2)
C39 C40 C41 C46 3.2(3)
C46 C41 C42 C43 -1.0(4)
C40 C41 C42 C43 179.6(3)
C41 C42 C43 C44 0.1(5)
C42 C43 C44 C45 0.5(5)
C43 C44 C45 C46 -0.3(4)
C44 C45 C46 C41 -0.6(4)
C44 C45 C46 C47 176.9(2)
C42 C41 C46 C45 1.3(4)
C40 C41 C46 C45 -179.3(2)
C42 C41 C46 C47 -176.6(2)
C40 C41 C46 C47 2.8(3)
C45 C46 C47 C55 -56.8(3)
C41 C46 C47 C55 121.0(2)
C45 C46 C47 C39 174.9(2)
C41 C46 C47 C39 -7.4(2)
C45 C46 C47 C48 79.0(3)
C41 C46 C47 C48 -103.3(2)
C40 C39 C47 C55 -114.2(2)
C38 C39 C47 C55 128.4(2)
C40 C39 C47 C46 9.0(2)
C38 C39 C47 C46 -108.35(18)
C40 C39 C47 C48 125.81(19)
C38 C39 C47 C48 8.43(17)
O3 C31 C48 C38 175.6(2)
C32 C31 C48 C38 -7.0(2)
O3 C31 C48 C47 -86.1(3)
C32 C31 C48 C47 91.4(2)
C49 C38 C48 C31 -115.2(2)
C37 C38 C48 C31 8.9(2)
C39 C38 C48 C31 125.80(18)
C49 C38 C48 C47 127.5(2)
C37 C38 C48 C47 -108.49(17)
C39 C38 C48 C47 8.40(16)
C55 C47 C48 C31 118.6(2)
C46 C47 C48 C31 -15.0(3)
C39 C47 C48 C31 -118.8(2)
C55 C47 C48 C38 -131.2(2)
C46 C47 C48 C38 95.2(2)
C39 C47 C48 C38 -8.56(17)
C37 C38 C49 C50 -87.6(2)
C48 C38 C49 C50 31.9(3)
C39 C38 C49 C50 138.2(2)
C37 C38 C49 C54 89.0(2)
C48 C38 C49 C54 -151.5(2)
C39 C38 C49 C54 -45.2(3)
C54 C49 C50 C51 -0.4(3)
C38 C49 C50 C51 176.2(2)
C49 C50 C51 C52 -0.5(4)
C50 C51 C52 C53 0.9(4)
C51 C52 C53 C54 -0.5(4)
C52 C53 C54 C49 -0.4(4)
C50 C49 C54 C53 0.9(3)
C38 C49 C54 C53 -175.8(2)
C46 C47 C55 C60 93.7(3)
C39 C47 C55 C60 -147.6(2)
C48 C47 C55 C60 -42.1(3)
C46 C47 C55 C56 -84.7(3)
C39 C47 C55 C56 34.1(3)
C48 C47 C55 C56 139.5(2)
C60 C55 C56 C57 -0.1(4)
C47 C55 C56 C57 178.4(3)
C55 C56 C57 C58 -0.6(5)
C56 C57 C58 C59 0.5(5)
C57 C58 C59 C60 0.2(4)
C56 C55 C60 C59 0.8(4)
C47 C55 C60 C59 -177.6(2)
C58 C59 C60 C55 -0.9(4)
